data_7016221
loop_
_publ_author_name
'Huang, Wen-Yen'
'Chuang, Sheng-Jie'
'Chunag, Nien-Tsu'
'Hsiao, Ching-Sheng'
'Datta, Amitabha'
'Chen, Shau-Jiun'
'Hu, Ching-Han'
'Huang, Jui-Hsien'
'Lee, Ting-Yu'
'Lin, Chia-Her'

_publ_section_title
;
 Aluminium complexes containing bidentate and symmetrical tridentate
 pincer type pyrrolyl ligands: synthesis, reactions and ring opening
 polymerization.
;
_journal_issue 28
_journal_name_full 'Dalton transactions (Cambridge, England : 2003)'
_journal_page_first 7423
_journal_page_last 7433
_journal_paper_doi 10.1039/c1dt10442j
_journal_volume 40
_journal_year 2011
_chemical_formula_moiety 'C29 H50 Al N3 O'
_chemical_formula_sum 'C29 H50 Al N3 O'
_chemical_formula_weight 483.70
_chemical_name_systematic
;
?
;
_space_group_IT_number 14
_symmetry_cell_setting monoclinic
_symmetry_space_group_name_Hall '-P 2ybc'
_symmetry_space_group_name_H-M 'P 1 21/c 1'
_atom_sites_solution_hydrogens geom
_atom_sites_solution_primary direct
_atom_sites_solution_secondary difmap
_audit_creation_method SHELXL-97
_cell_angle_alpha 90.00
_cell_angle_beta 92.7340(10)
_cell_angle_gamma 90.00
_cell_formula_units_Z 4
_cell_length_a 17.1684(3)
_cell_length_b 10.1390(2)
_cell_length_c 16.2407(3)
_cell_measurement_reflns_used 2352
_cell_measurement_temperature 150(2)
_cell_measurement_theta_max 28.0
_cell_measurement_theta_min 2.3
_cell_volume 2823.81(9)
_computing_cell_refinement 'SAINT V7.66A (Bruker AXS, 2010)'
_computing_data_collection 'APEX2 (Bruker AXS, 2010)'
_computing_data_reduction 'SAINT V7.66A (Bruker AXS, 2010)'
_computing_molecular_graphics 'SHELXTL (Sheldrick, 2008)'
_computing_publication_material SHELXTL
_computing_structure_refinement 'SHELXL-97 (Sheldrick, 2008)'
_computing_structure_solution 'SHELXS-97 (Sheldrick, 2008)'
_diffrn_ambient_temperature 150(2)
_diffrn_detector_area_resol_mean 8.3333
_diffrn_measured_fraction_theta_full 1.000
_diffrn_measured_fraction_theta_max 1.000
_diffrn_measurement_device_type 'Bruker APEX-II CCD'
_diffrn_measurement_method '\f and \w scans'
_diffrn_radiation_monochromator graphite
_diffrn_radiation_source 'fine-focus sealed tube'
_diffrn_radiation_type MoK\a
_diffrn_radiation_wavelength 0.71073
_diffrn_reflns_av_R_equivalents 0.0606
_diffrn_reflns_av_sigmaI/netI 0.0422
_diffrn_reflns_limit_h_max 22
_diffrn_reflns_limit_h_min -22
_diffrn_reflns_limit_k_max 13
_diffrn_reflns_limit_k_min -13
_diffrn_reflns_limit_l_max 21
_diffrn_reflns_limit_l_min -21
_diffrn_reflns_number 48630
_diffrn_reflns_theta_full 28.00
_diffrn_reflns_theta_max 28.00
_diffrn_reflns_theta_min 2.33
_exptl_absorpt_coefficient_mu 0.097
_exptl_absorpt_correction_T_max 0.971
_exptl_absorpt_correction_T_min 0.962
_exptl_absorpt_correction_type multi-scan
_exptl_absorpt_process_details 'SADABS V2008/1 (Bruker AXS, 2008)'
_exptl_crystal_colour orange
_exptl_crystal_density_diffrn 1.138
_exptl_crystal_density_method 'not measured'
_exptl_crystal_description columnar
_exptl_crystal_F_000 1064
_exptl_crystal_size_max 0.40
_exptl_crystal_size_mid 0.35
_exptl_crystal_size_min 0.30
_refine_diff_density_max 0.305
_refine_diff_density_min -0.270
_refine_diff_density_rms 0.045
_refine_ls_extinction_method none
_refine_ls_goodness_of_fit_ref 1.020
_refine_ls_hydrogen_treatment constr
_refine_ls_matrix_type full
_refine_ls_number_parameters 323
_refine_ls_number_reflns 6832
_refine_ls_number_restraints 0
_refine_ls_restrained_S_all 1.020
_refine_ls_R_factor_all 0.0694
_refine_ls_R_factor_gt 0.0418
_refine_ls_shift/su_max 0.001
_refine_ls_shift/su_mean 0.000
_refine_ls_structure_factor_coef Fsqd
_refine_ls_weighting_details 'calc w=1/[\s^2^(Fo^2^)+(0.0460P)^2^+0.9421P] where P=(Fo^2^+2Fc^2^)/3'
_refine_ls_weighting_scheme calc
_refine_ls_wR_factor_gt 0.0943
_refine_ls_wR_factor_ref 0.1086
_reflns_number_gt 4955
_reflns_number_total 6832
_reflns_threshold_expression >2sigma(I)
_cod_data_source_file c1dt10442j.txt
_cod_data_source_block shj75m
_cod_original_sg_symbol_H-M 'P 21/c'
_cod_database_code 7016221

loop_
_symmetry_equiv_pos_as_xyz
'x, y, z'
'-x, y+1/2, -z+1/2'
'-x, -y, -z'
'x, -y-1/2, z-1/2'

loop_
_atom_site_label
_atom_site_type_symbol
_atom_site_fract_x
_atom_site_fract_y
_atom_site_fract_z
_atom_site_U_iso_or_equiv
_atom_site_adp_type
_atom_site_occupancy
_atom_site_symmetry_multiplicity
_atom_site_calc_flag
_atom_site_refinement_flags
_atom_site_disorder_assembly
_atom_site_disorder_group
Al1 Al 0.79842(2) 0.74680(4) 0.77236(3) 0.01756(11) Uani 1 1 d . . .
H1 H 0.8732(9) 0.6884(16) 0.7430(9) 0.021 Uiso 1 1 d . . .
C1 C 0.97717(10) 0.84144(18) 0.86913(13) 0.0371(4) Uani 1 1 d . . .
H1A H 0.9617 0.8211 0.9250 0.056 Uiso 1 1 calc R . .
H1B H 1.0331 0.8613 0.8704 0.056 Uiso 1 1 calc R . .
H1C H 0.9663 0.7653 0.8332 0.056 Uiso 1 1 calc R . .
C2 C 0.95163(10) 1.07869(17) 0.89178(11) 0.0330(4) Uani 1 1 d . . .
H2A H 0.9253 1.1576 0.8695 0.050 Uiso 1 1 calc R . .
H2B H 1.0082 1.0928 0.8941 0.050 Uiso 1 1 calc R . .
H2C H 0.9344 1.0614 0.9474 0.050 Uiso 1 1 calc R . .
C3 C 0.93132(9) 0.96043(16) 0.83614(10) 0.0228(3) Uani 1 1 d . . .
C4 C 0.95086(11) 0.9896(2) 0.74786(11) 0.0398(5) Uani 1 1 d . . .
H4A H 0.9405 0.9112 0.7138 0.060 Uiso 1 1 calc R . .
H4B H 1.0061 1.0135 0.7461 0.060 Uiso 1 1 calc R . .
H4C H 0.9186 1.0630 0.7267 0.060 Uiso 1 1 calc R . .
C5 C 0.79211(10) 1.03973(16) 0.81713(11) 0.0310(4) Uani 1 1 d . . .
H5A H 0.7587 1.0572 0.8640 0.037 Uiso 1 1 calc R . .
H5B H 0.8230 1.1201 0.8071 0.037 Uiso 1 1 calc R . .
C6 C 0.68080(9) 0.72263(15) 0.62354(9) 0.0237(3) Uani 1 1 d . . .
H6A H 0.7068 0.7165 0.5706 0.028 Uiso 1 1 calc R . .
H6B H 0.6252 0.6987 0.6136 0.028 Uiso 1 1 calc R . .
C7 C 0.68726(9) 0.85970(16) 0.65638(9) 0.0217(3) Uani 1 1 d . . .
C8 C 0.74219(9) 1.00686(15) 0.74170(10) 0.0225(3) Uani 1 1 d . . .
C9 C 0.68663(10) 1.07255(16) 0.69363(11) 0.0299(4) Uani 1 1 d . . .
H9 H 0.6739 1.1636 0.6966 0.036 Uiso 1 1 calc R . .
C10 C 0.65190(10) 0.97816(17) 0.63870(11) 0.0295(4) Uani 1 1 d . . .
H10 H 0.6118 0.9941 0.5976 0.035 Uiso 1 1 calc R . .
C11 C 0.66852(10) 0.43199(17) 0.60844(11) 0.0324(4) Uani 1 1 d . . .
H11A H 0.6290 0.4217 0.6496 0.049 Uiso 1 1 calc R . .
H11B H 0.6830 0.3450 0.5877 0.049 Uiso 1 1 calc R . .
H11C H 0.6473 0.4860 0.5626 0.049 Uiso 1 1 calc R . .
C12 C 0.80227(11) 0.52063(18) 0.58449(11) 0.0325(4) Uani 1 1 d . . .
H12A H 0.7785 0.5649 0.5359 0.049 Uiso 1 1 calc R . .
H12B H 0.8233 0.4351 0.5683 0.049 Uiso 1 1 calc R . .
H12C H 0.8445 0.5754 0.6086 0.049 Uiso 1 1 calc R . .
C13 C 0.77472(10) 0.41389(16) 0.71769(10) 0.0270(4) Uani 1 1 d . . .
H13A H 0.8216 0.4561 0.7423 0.041 Uiso 1 1 calc R . .
H13B H 0.7884 0.3272 0.6959 0.041 Uiso 1 1 calc R . .
H13C H 0.7362 0.4031 0.7598 0.041 Uiso 1 1 calc R . .
C14 C 0.74063(9) 0.49945(15) 0.64808(9) 0.0213(3) Uani 1 1 d . . .
C15 C 0.62097(9) 0.84025(16) 0.87633(11) 0.0282(4) Uani 1 1 d . . .
H15A H 0.6493 0.8593 0.8267 0.042 Uiso 1 1 calc R . .
H15B H 0.6575 0.8401 0.9246 0.042 Uiso 1 1 calc R . .
H15C H 0.5811 0.9080 0.8833 0.042 Uiso 1 1 calc R . .
C16 C 0.53215(9) 0.70214(18) 0.78635(10) 0.0294(4) Uani 1 1 d . . .
H16A H 0.4938 0.7738 0.7862 0.044 Uiso 1 1 calc R . .
H16B H 0.5050 0.6173 0.7812 0.044 Uiso 1 1 calc R . .
H16C H 0.5659 0.7134 0.7399 0.044 Uiso 1 1 calc R . .
C17 C 0.58195(8) 0.70512(15) 0.86762(9) 0.0204(3) Uani 1 1 d . . .
C18 C 0.52673(9) 0.69522(17) 0.93976(10) 0.0266(4) Uani 1 1 d . . .
H18A H 0.5574 0.6986 0.9922 0.040 Uiso 1 1 calc R . .
H18B H 0.4980 0.6118 0.9359 0.040 Uiso 1 1 calc R . .
H18C H 0.4898 0.7690 0.9369 0.040 Uiso 1 1 calc R . .
C19 C 0.63743(8) 0.58423(15) 0.87526(9) 0.0184(3) Uani 1 1 d . . .
C20 C 0.60123(9) 0.46062(15) 0.87768(9) 0.0213(3) Uani 1 1 d . . .
H20 H 0.5472 0.4549 0.8624 0.026 Uiso 1 1 calc R . .
C21 C 0.71951(8) 0.58762(14) 0.88966(8) 0.0165(3) Uani 1 1 d . . .
C22 C 0.75791(8) 0.47831(15) 0.92903(9) 0.0179(3) Uani 1 1 d . . .
C23 C 0.85102(9) 0.61496(16) 1.02023(10) 0.0244(3) Uani 1 1 d . . .
H23A H 0.9050 0.6218 1.0422 0.037 Uiso 1 1 calc R . .
H23B H 0.8158 0.6123 1.0659 0.037 Uiso 1 1 calc R . .
H23C H 0.8384 0.6916 0.9853 0.037 Uiso 1 1 calc R . .
C24 C 0.84132(8) 0.48802(15) 0.96876(9) 0.0188(3) Uani 1 1 d . . .
C25 C 0.90275(8) 0.48346(16) 0.90337(9) 0.0227(3) Uani 1 1 d . . .
H25A H 0.8977 0.4006 0.8725 0.034 Uiso 1 1 calc R . .
H25B H 0.9549 0.4889 0.9303 0.034 Uiso 1 1 calc R . .
H25C H 0.8949 0.5580 0.8654 0.034 Uiso 1 1 calc R . .
C26 C 0.85840(9) 0.37322(16) 1.02876(10) 0.0270(4) Uani 1 1 d . . .
H26A H 0.8595 0.2903 0.9979 0.041 Uiso 1 1 calc R . .
H26B H 0.8175 0.3689 1.0688 0.041 Uiso 1 1 calc R . .
H26C H 0.9090 0.3873 1.0579 0.041 Uiso 1 1 calc R . .
C27 C 0.71715(8) 0.36028(15) 0.93199(9) 0.0199(3) Uani 1 1 d . . .
H27 H 0.7427 0.2856 0.9561 0.024 Uiso 1 1 calc R . .
C28 C 0.64034(9) 0.34633(15) 0.90121(9) 0.0210(3) Uani 1 1 d . . .
C29 C 0.60106(10) 0.21313(16) 0.89653(10) 0.0272(4) Uani 1 1 d . . .
H29A H 0.5443 0.2250 0.8935 0.041 Uiso 1 1 calc R . .
H29B H 0.6164 0.1616 0.9457 0.041 Uiso 1 1 calc R . .
H29C H 0.6169 0.1663 0.8473 0.041 Uiso 1 1 calc R . .
N1 N 0.84602(7) 0.92584(12) 0.83768(8) 0.0202(3) Uani 1 1 d . . .
H3 H 0.8383 0.9088 0.8930 0.030 Uiso 1 1 calc R . .
N2 N 0.74297(7) 0.87742(12) 0.71840(8) 0.0198(3) Uani 1 1 d . . .
N3 N 0.71886(7) 0.62992(12) 0.68528(7) 0.0185(3) Uani 1 1 d . . .
H2 H 0.6780 0.6073 0.7181 0.028 Uiso 1 1 calc R . .
O1 O 0.76223(5) 0.69365(10) 0.86645(6) 0.0179(2) Uani 1 1 d . . .

loop_
_atom_site_aniso_label
_atom_site_aniso_U_11
_atom_site_aniso_U_22
_atom_site_aniso_U_33
_atom_site_aniso_U_23
_atom_site_aniso_U_13
_atom_site_aniso_U_12
Al1 0.0166(2) 0.0165(2) 0.0196(2) 0.00181(18) 0.00060(16) 0.00125(18)
C1 0.0271(9) 0.0316(10) 0.0511(12) -0.0082(9) -0.0123(8) 0.0014(8)
C2 0.0294(9) 0.0287(9) 0.0403(10) -0.0089(8) -0.0048(7) -0.0051(7)
C3 0.0183(7) 0.0225(8) 0.0276(8) -0.0034(7) 0.0008(6) -0.0038(6)
C4 0.0407(10) 0.0450(12) 0.0350(10) -0.0042(9) 0.0157(8) -0.0157(9)
C5 0.0258(8) 0.0196(8) 0.0471(11) -0.0082(8) -0.0040(7) 0.0036(7)
C6 0.0241(8) 0.0278(9) 0.0187(7) 0.0020(6) -0.0037(6) 0.0037(6)
C7 0.0203(7) 0.0260(8) 0.0190(7) 0.0029(6) 0.0015(6) 0.0027(6)
C8 0.0211(7) 0.0173(7) 0.0293(8) 0.0028(6) 0.0056(6) 0.0005(6)
C9 0.0288(9) 0.0191(8) 0.0418(10) 0.0067(8) 0.0030(7) 0.0056(7)
C10 0.0263(8) 0.0293(9) 0.0322(9) 0.0075(7) -0.0041(7) 0.0079(7)
C11 0.0392(10) 0.0279(9) 0.0291(9) -0.0043(8) -0.0091(7) -0.0054(8)
C12 0.0388(10) 0.0304(9) 0.0292(9) -0.0009(8) 0.0106(7) 0.0060(8)
C13 0.0382(9) 0.0194(8) 0.0231(8) -0.0016(7) -0.0038(7) 0.0024(7)
C14 0.0265(8) 0.0186(7) 0.0186(7) -0.0029(6) -0.0002(6) 0.0000(6)
C15 0.0234(8) 0.0227(8) 0.0392(10) 0.0013(7) 0.0078(7) 0.0041(7)
C16 0.0234(8) 0.0403(10) 0.0243(8) 0.0018(8) -0.0020(6) 0.0103(7)
C17 0.0160(7) 0.0242(8) 0.0209(8) 0.0008(6) -0.0001(6) 0.0022(6)
C18 0.0222(8) 0.0316(9) 0.0263(8) -0.0015(7) 0.0038(6) 0.0016(7)
C19 0.0174(7) 0.0225(8) 0.0154(7) -0.0004(6) -0.0005(5) 0.0007(6)
C20 0.0180(7) 0.0265(8) 0.0194(7) -0.0007(6) 0.0001(6) -0.0038(6)
C21 0.0174(7) 0.0178(7) 0.0144(7) -0.0014(6) 0.0013(5) -0.0017(6)
C22 0.0170(7) 0.0220(8) 0.0147(7) 0.0005(6) 0.0028(5) 0.0016(6)
C23 0.0225(7) 0.0289(9) 0.0214(8) -0.0026(7) -0.0037(6) 0.0013(7)
C24 0.0177(7) 0.0211(7) 0.0173(7) 0.0016(6) -0.0008(5) 0.0025(6)
C25 0.0186(7) 0.0265(8) 0.0231(8) 0.0018(7) 0.0021(6) 0.0044(6)
C26 0.0256(8) 0.0293(9) 0.0258(8) 0.0089(7) -0.0028(6) 0.0028(7)
C27 0.0231(7) 0.0202(8) 0.0165(7) 0.0025(6) 0.0015(6) 0.0017(6)
C28 0.0244(8) 0.0217(8) 0.0172(7) -0.0007(6) 0.0043(6) -0.0047(6)
C29 0.0322(9) 0.0244(8) 0.0248(8) 0.0004(7) 0.0001(7) -0.0073(7)
N1 0.0196(6) 0.0193(6) 0.0220(6) -0.0001(5) 0.0032(5) -0.0005(5)
N2 0.0201(6) 0.0177(6) 0.0217(6) 0.0020(5) 0.0007(5) 0.0022(5)
N3 0.0198(6) 0.0189(6) 0.0168(6) 0.0013(5) 0.0004(5) 0.0007(5)
O1 0.0175(5) 0.0173(5) 0.0189(5) 0.0023(4) -0.0007(4) -0.0021(4)

loop_
_atom_type_symbol
_atom_type_description
_atom_type_scat_dispersion_real
_atom_type_scat_dispersion_imag
_atom_type_scat_source
C C 0.0033 0.0016 'International Tables Vol C Tables 4.2.6.8 and 6.1.1.4'
H H 0.0000 0.0000 'International Tables Vol C Tables 4.2.6.8 and 6.1.1.4'
N N 0.0061 0.0033 'International Tables Vol C Tables 4.2.6.8 and 6.1.1.4'
O O 0.0106 0.0060 'International Tables Vol C Tables 4.2.6.8 and 6.1.1.4'
Al Al 0.0645 0.0514 'International Tables Vol C Tables 4.2.6.8 and 6.1.1.4'

loop_
_geom_angle_atom_site_label_1
_geom_angle_atom_site_label_2
_geom_angle_atom_site_label_3
_geom_angle
_geom_angle_site_symmetry_1
_geom_angle_site_symmetry_3
_geom_angle_publ_flag
O1 Al1 N2 116.11(6) . . ?
O1 Al1 N1 88.45(5) . . ?
N2 Al1 N1 79.03(5) . . ?
O1 Al1 N3 98.93(5) . . ?
N2 Al1 N3 78.13(5) . . ?
N1 Al1 N3 156.97(5) . . ?
N1 C3 C4 108.65(13) . . ?
N1 C3 C1 107.22(13) . . ?
C4 C3 C1 110.66(15) . . ?
N1 C3 C2 111.49(13) . . ?
C4 C3 C2 110.51(14) . . ?
C1 C3 C2 108.25(13) . . ?
C8 C5 N1 109.38(13) . . ?
C7 C6 N3 108.80(12) . . ?
N2 C7 C10 109.07(14) . . ?
N2 C7 C6 115.05(13) . . ?
C10 C7 C6 135.86(14) . . ?
N2 C8 C9 108.89(14) . . ?
N2 C8 C5 115.29(13) . . ?
C9 C8 C5 135.26(15) . . ?
C8 C9 C10 106.82(14) . . ?
C7 C10 C9 106.89(14) . . ?
N3 C14 C13 107.25(12) . . ?
N3 C14 C11 110.46(13) . . ?
C13 C14 C11 109.46(13) . . ?
N3 C14 C12 109.88(13) . . ?
C13 C14 C12 109.17(13) . . ?
C11 C14 C12 110.55(13) . . ?
C15 C17 C16 108.68(13) . . ?
C15 C17 C18 105.67(13) . . ?
C16 C17 C18 108.26(12) . . ?
C15 C17 C19 115.81(12) . . ?
C16 C17 C19 111.50(13) . . ?
C18 C17 C19 106.51(12) . . ?
C20 C19 C21 117.13(13) . . ?
C20 C19 C17 115.92(12) . . ?
C21 C19 C17 126.50(13) . . ?
C28 C20 C19 123.16(13) . . ?
O1 C21 C19 121.10(13) . . ?
O1 C21 C22 119.56(12) . . ?
C19 C21 C22 119.34(13) . . ?
C27 C22 C21 117.55(13) . . ?
C27 C22 C24 119.94(13) . . ?
C21 C22 C24 122.50(13) . . ?
C25 C24 C26 107.43(12) . . ?
C25 C24 C23 109.96(13) . . ?
C26 C24 C23 106.05(12) . . ?
C25 C24 C22 111.30(12) . . ?
C26 C24 C22 111.19(12) . . ?
C23 C24 C22 110.74(12) . . ?
C22 C27 C28 122.99(14) . . ?
C20 C28 C27 116.87(14) . . ?
C20 C28 C29 121.69(14) . . ?
C27 C28 C29 121.41(14) . . ?
C5 N1 C3 113.89(12) . . ?
C5 N1 Al1 108.06(9) . . ?
C3 N1 Al1 120.94(9) . . ?
C7 N2 C8 108.33(12) . . ?
C7 N2 Al1 125.97(11) . . ?
C8 N2 Al1 125.06(11) . . ?
C6 N3 C14 112.94(11) . . ?
C6 N3 Al1 108.73(9) . . ?
C14 N3 Al1 123.89(9) . . ?
C21 O1 Al1 134.20(9) . . ?

loop_
_geom_bond_atom_site_label_1
_geom_bond_atom_site_label_2
_geom_bond_distance
_geom_bond_site_symmetry_2
_geom_bond_publ_flag
Al1 O1 1.7612(11) . ?
Al1 N2 1.8299(13) . ?
Al1 N1 2.2374(13) . ?
Al1 N3 2.2552(13) . ?
C1 C3 1.524(2) . ?
C2 C3 1.532(2) . ?
C3 N1 1.5072(19) . ?
C3 C4 1.517(2) . ?
C5 C8 1.499(2) . ?
C5 N1 1.507(2) . ?
C6 C7 1.491(2) . ?
C6 N3 1.5011(18) . ?
C7 N2 1.3674(19) . ?
C7 C10 1.370(2) . ?
C8 N2 1.3662(19) . ?
C8 C9 1.375(2) . ?
C9 C10 1.420(2) . ?
C11 C14 1.529(2) . ?
C12 C14 1.529(2) . ?
C13 C14 1.520(2) . ?
C14 N3 1.5087(19) . ?
C15 C17 1.529(2) . ?
C16 C17 1.538(2) . ?
C17 C18 1.545(2) . ?
C17 C19 1.554(2) . ?
C19 C20 1.400(2) . ?
C19 C21 1.4180(19) . ?
C20 C28 1.384(2) . ?
C21 O1 1.3646(17) . ?
C21 C22 1.425(2) . ?
C22 C27 1.388(2) . ?
C22 C24 1.5454(19) . ?
C23 C24 1.539(2) . ?
C24 C25 1.533(2) . ?
C24 C26 1.537(2) . ?
C27 C28 1.395(2) . ?
C28 C29 1.510(2) . ?
